data_1557041
loop_
_publ_author_name
'Rottsch\"afer, Dennis'
'Glodde, Timo'
'Neumann, Beate'
'Stammler, Hans-Georg'
'Ghadwal, Rajendra S.'

_publ_section_title
;
 A crystalline C5-protonated 1,3-imidazol-4-ylidene.
;
_journal_issue 13
_journal_name_full 'Chemical communications (Cambridge, England)'
_journal_page_first 2027
_journal_page_last 2030
_journal_paper_doi 10.1039/c9cc09428h
_journal_volume 56
_journal_year 2020
_chemical_formula_moiety 'C39 H45 N2, C H4 O, Br'
_chemical_formula_sum 'C40 H49 Br N2 O'
_chemical_formula_weight 653.72
_space_group_crystal_system monoclinic
_space_group_IT_number 14
_space_group_name_Hall '-P 2yn'
_space_group_name_H-M_alt 'P 1 21/n 1'
_atom_sites_solution_hydrogens geom
_atom_sites_solution_primary dual
_audit_creation_date 2018-04-25
_audit_creation_method
;
Olex2 1.2
(compiled 2018.04.18 svn.r3501 for OlexSys, GUI svn.r5488)
;
_audit_update_record
;
2019-08-14 deposited with the CCDC.	2020-01-14 downloaded from the CCDC.
;
_cell_angle_alpha 90
_cell_angle_beta 108.6410(10)
_cell_angle_gamma 90
_cell_formula_units_Z 4
_cell_length_a 11.10880(10)
_cell_length_b 21.1979(2)
_cell_length_c 15.9518(2)
_cell_measurement_reflns_used 67331
_cell_measurement_temperature 100.0(1)
_cell_measurement_theta_max 31.7600
_cell_measurement_theta_min 1.9140
_cell_volume 3559.32(7)
_computing_cell_refinement 'CrysAlisPro 1.171.39.45i (Rigaku OD, 2018)'
_computing_data_collection 'CrysAlisPro 1.171.39.45i (Rigaku OD, 2018)'
_computing_data_reduction 'CrysAlisPro 1.171.39.45i (Rigaku OD, 2018)'
_computing_molecular_graphics 'Olex2 (Dolomanov et al., 2009)'
_computing_publication_material 'Olex2 (Dolomanov et al., 2009)'
_computing_structure_refinement 'ShelXL (Sheldrick, 2015)'
_computing_structure_solution 'ShelXT (Sheldrick, 2015)'
_diffrn_ambient_environment N~2~
_diffrn_ambient_temperature 100.0(1)
_diffrn_detector 'CCD plate'
_diffrn_detector_area_resol_mean 8.0951
_diffrn_detector_type Eos
_diffrn_measured_fraction_theta_full 0.999
_diffrn_measured_fraction_theta_max 0.999
_diffrn_measurement_details
;
List of Runs (angles in degrees, time in seconds):

  # Type    Start    End  Width  t~exp~   \w     \q     \k     \f   Frames
#--------------------------------------------------------------------------
  1  \w      6.00  95.00   1.00   11.00    --   25.96  57.00  30.00   89
  2  \w      6.00  95.00   1.00   11.00    --   25.96  57.00-180.00   89
  3  \w      6.00  95.00   1.00   11.00    --   25.96  57.00 120.00   89
  4  \w     12.00  95.00   1.00   11.00    --   25.96-143.00-120.00   83
  5  \w    -43.00  47.00   1.00   11.00    --   25.96 -57.00  30.00   90
  6  \w    -46.00  51.00   1.00   11.00    --   25.96 -38.00 120.00   97
  7  \w     -4.00  96.00   1.00   11.00    --   25.96  77.00-150.00  100
  8  \w    -20.00  68.00   1.00   11.00    --   25.96 -99.00 -30.00   88
  9  \w      0.00  98.00   1.00   11.00    --   25.96  38.00 -60.00   98
 10  \w     -4.00  96.00   1.00   11.00    --   25.96  77.00 -60.00  100
 11  \w    -43.00  47.00   1.00   11.00    --   25.96 -57.00-120.00   90
 12  \w    -49.00  49.00   1.00   11.00    --  -23.50  38.00  30.00   98
 13  \w     35.00 102.00   1.00   11.00    --   25.96 178.00  90.00   67
 14  \w    -47.00  99.00   1.00   11.00    --   25.96   0.00-120.00  146
 15  \w     -4.00  96.00   1.00   11.00    --   25.96  77.00-180.00  100
 16  \w    -47.00  99.00   1.00   11.00    --   25.96   0.00-180.00  146
 17  \w    -47.00  99.00   1.00   11.00    --   25.96   0.00-150.00  146
 18  \w     -4.00  96.00   1.00   11.00    --   25.96  77.00  60.00  100
 19  \w    -47.00  99.00   1.00   11.00    --   25.96   0.00 -90.00  146
 20  \w    -47.00  99.00   1.00   11.00    --   25.96   0.00 -60.00  146
 21  \w    -20.00  68.00   1.00   11.00    --   25.96 -99.00  90.00   88
 22  \w    -47.00  67.00   1.00   11.00    --   25.96   0.00   0.00  114
 23  \w    -47.00  99.00   1.00   11.00    --   25.96   0.00 -30.00  146
;
_diffrn_measurement_device 'four-circle diffractometer'
_diffrn_measurement_device_type 'SuperNova, Single source at offset/far, Eos'
_diffrn_measurement_method '\w scans'
_diffrn_orient_matrix_type 'CrysAlisPro convention (1999,Acta A55,543-557)'
_diffrn_orient_matrix_UB_11 -0.0611565000
_diffrn_orient_matrix_UB_12 -0.0012701000
_diffrn_orient_matrix_UB_13 -0.0322055000
_diffrn_orient_matrix_UB_21 0.0007125000
_diffrn_orient_matrix_UB_22 -0.0333799000
_diffrn_orient_matrix_UB_23 0.0031564000
_diffrn_orient_matrix_UB_31 -0.0282984000
_diffrn_orient_matrix_UB_32 0.0018971000
_diffrn_orient_matrix_UB_33 0.0339818000
_diffrn_radiation_monochromator mirror
_diffrn_radiation_probe x-ray
_diffrn_radiation_type MoK\a
_diffrn_radiation_wavelength 0.71073
_diffrn_reflns_av_R_equivalents 0.0385
_diffrn_reflns_av_unetI/netI 0.0137
_diffrn_reflns_Laue_measured_fraction_full 0.999
_diffrn_reflns_Laue_measured_fraction_max 0.999
_diffrn_reflns_limit_h_max 15
_diffrn_reflns_limit_h_min -15
_diffrn_reflns_limit_k_max 29
_diffrn_reflns_limit_k_min -29
_diffrn_reflns_limit_l_max 22
_diffrn_reflns_limit_l_min -22
_diffrn_reflns_number 206381
_diffrn_reflns_point_group_measured_fraction_full 0.999
_diffrn_reflns_point_group_measured_fraction_max 0.999
_diffrn_reflns_theta_full 25.242
_diffrn_reflns_theta_max 30.080
_diffrn_reflns_theta_min 1.655
_diffrn_source 'micro-focus sealed X-ray tube'
_diffrn_source_type 'SuperNova (Mo) X-ray Source'
_exptl_absorpt_coefficient_mu 1.187
_exptl_absorpt_correction_T_max 1.000
_exptl_absorpt_correction_T_min 0.563
_exptl_absorpt_correction_type gaussian
_exptl_absorpt_process_details
;
CrysAlisPro 1.171.39.45i (Rigaku Oxford Diffraction, 2018)
Numerical absorption correction based on gaussian integration over
			a multifaceted crystal model
Empirical absorption correction using spherical harmonics,
 implemented in SCALE3 ABSPACK scaling algorithm.
;
_exptl_crystal_colour 'clear colourless'
_exptl_crystal_colour_lustre clear
_exptl_crystal_colour_primary colourless
_exptl_crystal_density_diffrn 1.220
_exptl_crystal_description irregular
_exptl_crystal_F_000 1384
_exptl_crystal_size_max 0.41
_exptl_crystal_size_mid 0.245
_exptl_crystal_size_min 0.212
_refine_diff_density_max 0.455
_refine_diff_density_min -0.372
_refine_diff_density_rms 0.052
_refine_ls_extinction_method none
_refine_ls_goodness_of_fit_ref 1.046
_refine_ls_hydrogen_treatment constr
_refine_ls_matrix_type full
_refine_ls_number_parameters 407
_refine_ls_number_reflns 10453
_refine_ls_number_restraints 0
_refine_ls_restrained_S_all 1.046
_refine_ls_R_factor_all 0.0354
_refine_ls_R_factor_gt 0.0302
_refine_ls_shift/su_max 0.001
_refine_ls_shift/su_mean 0.000
_refine_ls_structure_factor_coef Fsqd
_refine_ls_weighting_details 'w=1/[\s^2^(Fo^2^)+(0.0357P)^2^+2.1231P] where P=(Fo^2^+2Fc^2^)/3'
_refine_ls_weighting_scheme calc
_refine_ls_wR_factor_gt 0.0775
_refine_ls_wR_factor_ref 0.0800
_reflns_Friedel_coverage 0.000
_reflns_number_gt 9367
_reflns_number_total 10453
_reflns_threshold_expression 'I > 2\s(I)'
_cod_data_source_file c9cc09428h2.cif
_cod_data_source_block compound1
_cod_depositor_comments 'Adding full bibliography for 1557041--1557044.cif.'
_cod_database_code 1557041
_shelx_shelxl_version_number 2016/6
_chemical_oxdiff_formula 'C40 H49 Br N2 O'
_shelx_space_group_comment
;
The symmetry employed for this shelxl refinement is uniquely defined
by the following loop, which should always be used as a source of
symmetry information in preference to the above space-group names.
They are only intended as comments.
;
_shelx_estimated_absorpt_t_max 0.787
_shelx_estimated_absorpt_t_min 0.642
_reflns_odcompleteness_completeness 99.97
_reflns_odcompleteness_iscentric 1
_reflns_odcompleteness_theta 30.01
_olex2_refinement_description
;
1. Fixed Uiso
 At 1.2 times of:
  All C(H) groups
 At 1.5 times of:
  All C(H,H,H) groups, All O(H) groups
2.a Ternary CH refined with riding coordinates:
 C10(H10), C13(H13), C22(H22), C25(H25)
2.b Aromatic/amide H refined with riding coordinates:
 C2(H2), C3(H3), C6(H6), C7(H7), C8(H8), C18(H18), C19(H19), C20(H20),
 C29(H29), C30(H30), C32(H32), C33(H33), C35(H35), C36(H36), C37(H37), C38(H38),
  C39(H39)
2.c Idealised Me refined as rotating group:
 C11(H11A,H11B,H11C), C12(H12A,H12B,H12C), C14(H14A,H14B,H14C), C15(H15A,H15B,
 H15C), C23(H23A,H23B,H23C), C24(H24A,H24B,H24C), C26(H26A,H26B,H26C), C27(H27A,
 H27B,H27C), C40(H40A,H40B,H40C)
2.d Idealised tetrahedral OH refined as rotating group:
 O1(H1)
;
_olex2_date_sample_data_collection 2018-04-19
_olex2_submission_special_instructions 'No special instructions were received'
_oxdiff_exptl_absorpt_empirical_details
;
Empirical correction (ABSPACK) includes:
- Absorption correction using spherical harmonics
- Frame scaling
- Detector area scaling
;
_oxdiff_exptl_absorpt_empirical_full_max 1.301
_oxdiff_exptl_absorpt_empirical_full_min 0.900

loop_
_space_group_symop_operation_xyz
'x, y, z'
'-x+1/2, y+1/2, -z+1/2'
'-x, -y, -z'
'x-1/2, -y-1/2, z-1/2'

loop_
_atom_site_label
_atom_site_type_symbol
_atom_site_fract_x
_atom_site_fract_y
_atom_site_fract_z
_atom_site_U_iso_or_equiv
_atom_site_adp_type
_atom_site_occupancy
_atom_site_site_symmetry_order
_atom_site_calc_flag
_atom_site_refinement_flags_posn
Br1 Br 0.37926(2) 0.13348(2) 0.33677(2) 0.02421(4) Uani 1 1 d .
O1 O 0.54948(10) 0.08810(6) 0.21719(8) 0.0319(2) Uani 1 1 d .
H1 H 0.511702 0.106379 0.248300 0.048 Uiso 1 1 calc GR
N1 N 0.54605(9) 0.33985(4) 0.33273(6) 0.01191(17) Uani 1 1 d .
N2 N 0.45034(9) 0.34172(4) 0.19071(6) 0.01153(17) Uani 1 1 d .
C1 C 0.50693(10) 0.37831(5) 0.26157(7) 0.01082(19) Uani 1 1 d .
C2 C 0.51129(11) 0.27837(5) 0.30656(8) 0.0149(2) Uani 1 1 d .
H2 H 0.526320 0.242241 0.343715 0.018 Uiso 1 1 calc R
C3 C 0.45185(11) 0.27946(5) 0.21804(8) 0.0144(2) Uani 1 1 d .
H3 H 0.417563 0.244189 0.181458 0.017 Uiso 1 1 calc R
C4 C 0.59171(11) 0.35973(5) 0.42478(7) 0.01255(19) Uani 1 1 d .
C5 C 0.72259(11) 0.36103(5) 0.46964(8) 0.0144(2) Uani 1 1 d .
C6 C 0.76075(12) 0.37871(6) 0.55872(8) 0.0190(2) Uani 1 1 d .
H6 H 0.848732 0.380048 0.591459 0.023 Uiso 1 1 calc R
C7 C 0.67238(13) 0.39434(6) 0.60015(8) 0.0216(2) Uani 1 1 d .
H7 H 0.700176 0.406580 0.660615 0.026 Uiso 1 1 calc R
C8 C 0.54370(13) 0.39214(6) 0.55353(8) 0.0205(2) Uani 1 1 d .
H8 H 0.484173 0.403176 0.582575 0.025 Uiso 1 1 calc R
C9 C 0.49966(11) 0.37402(5) 0.46472(8) 0.0153(2) Uani 1 1 d .
C10 C 0.82087(11) 0.34104(6) 0.42721(8) 0.0173(2) Uani 1 1 d .
H10 H 0.780046 0.342004 0.361530 0.021 Uiso 1 1 calc R
C11 C 0.93659(13) 0.38508(8) 0.45117(10) 0.0286(3) Uani 1 1 d .
H11A H 0.908011 0.428779 0.438011 0.043 Uiso 1 1 calc GR
H11B H 0.991815 0.373541 0.416436 0.043 Uiso 1 1 calc GR
H11C H 0.983826 0.381029 0.514347 0.043 Uiso 1 1 calc GR
C12 C 0.86368(14) 0.27320(7) 0.45446(10) 0.0272(3) Uani 1 1 d .
H12A H 0.905090 0.271338 0.518642 0.041 Uiso 1 1 calc GR
H12B H 0.923724 0.259694 0.424433 0.041 Uiso 1 1 calc GR
H12C H 0.789594 0.245200 0.437705 0.041 Uiso 1 1 calc GR
C13 C 0.35775(12) 0.36841(6) 0.41792(8) 0.0190(2) Uani 1 1 d .
H13 H 0.344908 0.356319 0.355062 0.023 Uiso 1 1 calc R
C14 C 0.28973(15) 0.43097(8) 0.41745(13) 0.0374(4) Uani 1 1 d .
H14A H 0.299219 0.443426 0.478390 0.056 Uiso 1 1 calc GR
H14B H 0.199324 0.426214 0.384067 0.056 Uiso 1 1 calc GR
H14C H 0.326929 0.463466 0.389579 0.056 Uiso 1 1 calc GR
C15 C 0.30113(13) 0.31597(8) 0.46000(10) 0.0290(3) Uani 1 1 d .
H15A H 0.339983 0.275499 0.453645 0.044 Uiso 1 1 calc GR
H15B H 0.209190 0.313741 0.430323 0.044 Uiso 1 1 calc GR
H15C H 0.318034 0.325147 0.522936 0.044 Uiso 1 1 calc GR
C16 C 0.39703(11) 0.36300(5) 0.09955(7) 0.01183(19) Uani 1 1 d .
C17 C 0.26443(11) 0.36698(5) 0.06352(8) 0.0143(2) Uani 1 1 d .
C18 C 0.21480(11) 0.38735(6) -0.02406(8) 0.0174(2) Uani 1 1 d .
H18 H 0.125400 0.390872 -0.050661 0.021 Uiso 1 1 calc R
C19 C 0.29417(12) 0.40249(6) -0.07268(8) 0.0182(2) Uani 1 1 d .
H19 H 0.258792 0.416315 -0.132171 0.022 Uiso 1 1 calc R
C20 C 0.42495(12) 0.39759(6) -0.03510(8) 0.0163(2) Uani 1 1 d .
H20 H 0.477995 0.408136 -0.069393 0.020 Uiso 1 1 calc R
C21 C 0.48021(11) 0.37745(5) 0.05226(7) 0.01259(19) Uani 1 1 d .
C22 C 0.17321(11) 0.34792(6) 0.11270(8) 0.0185(2) Uani 1 1 d .
H22 H 0.223578 0.338715 0.175638 0.022 Uiso 1 1 calc R
C23 C 0.07691(13) 0.40022(7) 0.11137(11) 0.0284(3) Uani 1 1 d .
H23A H 0.122342 0.439326 0.134691 0.043 Uiso 1 1 calc GR
H23B H 0.025200 0.387584 0.148114 0.043 Uiso 1 1 calc GR
H23C H 0.021733 0.407105 0.050457 0.043 Uiso 1 1 calc GR
C24 C 0.10254(13) 0.28764(7) 0.07082(9) 0.0239(3) Uani 1 1 d .
H24A H 0.053882 0.295767 0.008733 0.036 Uiso 1 1 calc GR
H24B H 0.044524 0.274841 0.102844 0.036 Uiso 1 1 calc GR
H24C H 0.164119 0.253856 0.074155 0.036 Uiso 1 1 calc GR
C25 C 0.62403(11) 0.37235(5) 0.08911(8) 0.0146(2) Uani 1 1 d .
H25 H 0.646961 0.356441 0.151255 0.018 Uiso 1 1 calc R
C26 C 0.68631(13) 0.43703(6) 0.09115(9) 0.0233(3) Uani 1 1 d .
H26A H 0.666188 0.453218 0.030676 0.035 Uiso 1 1 calc GR
H26B H 0.778606 0.432939 0.117633 0.035 Uiso 1 1 calc GR
H26C H 0.653979 0.466311 0.126432 0.035 Uiso 1 1 calc GR
C27 C 0.67484(13) 0.32525(7) 0.03547(9) 0.0228(3) Uani 1 1 d .
H27A H 0.637232 0.283649 0.037224 0.034 Uiso 1 1 calc GR
H27B H 0.767473 0.322396 0.060961 0.034 Uiso 1 1 calc GR
H27C H 0.652260 0.339630 -0.026007 0.034 Uiso 1 1 calc GR
C28 C 0.52173(10) 0.44694(5) 0.26075(7) 0.01139(19) Uani 1 1 d .
C29 C 0.42008(11) 0.48526(5) 0.21379(7) 0.0134(2) Uani 1 1 d .
H29 H 0.340174 0.466760 0.183279 0.016 Uiso 1 1 calc R
C30 C 0.43521(11) 0.55024(5) 0.21149(7) 0.0138(2) Uani 1 1 d .
H30 H 0.365246 0.575701 0.179458 0.017 Uiso 1 1 calc R
C31 C 0.55216(11) 0.57881(5) 0.25571(7) 0.01231(19) Uani 1 1 d .
C32 C 0.65332(11) 0.53999(5) 0.30297(8) 0.0149(2) Uani 1 1 d .
H32 H 0.733302 0.558397 0.333532 0.018 Uiso 1 1 calc R
C33 C 0.63838(11) 0.47504(5) 0.30578(8) 0.0148(2) Uani 1 1 d .
H33 H 0.707863 0.449553 0.338500 0.018 Uiso 1 1 calc R
C34 C 0.56799(11) 0.64836(5) 0.25406(7) 0.0139(2) Uani 1 1 d .
C35 C 0.46251(12) 0.68849(6) 0.23658(8) 0.0167(2) Uani 1 1 d .
H35 H 0.379825 0.671110 0.224184 0.020 Uiso 1 1 calc R
C36 C 0.47828(13) 0.75375(6) 0.23730(8) 0.0193(2) Uani 1 1 d .
H36 H 0.406233 0.780574 0.225266 0.023 Uiso 1 1 calc R
C37 C 0.59850(13) 0.77979(6) 0.25546(9) 0.0218(2) Uani 1 1 d .
H37 H 0.609139 0.824285 0.256992 0.026 Uiso 1 1 calc R
C38 C 0.70318(13) 0.74029(6) 0.27140(9) 0.0215(2) Uani 1 1 d .
H38 H 0.785468 0.757980 0.282954 0.026 Uiso 1 1 calc R
C39 C 0.68874(12) 0.67526(6) 0.27061(8) 0.0174(2) Uani 1 1 d .
H39 H 0.761100 0.648777 0.281355 0.021 Uiso 1 1 calc R
C40 C 0.51618(17) 0.02354(8) 0.20931(15) 0.0423(4) Uani 1 1 d .
H40A H 0.498676 0.010094 0.147784 0.063 Uiso 1 1 calc GR
H40B H 0.440224 0.017152 0.226909 0.063 Uiso 1 1 calc GR
H40C H 0.586523 -0.001410 0.247779 0.063 Uiso 1 1 calc GR

loop_
_atom_site_aniso_label
_atom_site_aniso_U_11
_atom_site_aniso_U_22
_atom_site_aniso_U_33
_atom_site_aniso_U_23
_atom_site_aniso_U_13
_atom_site_aniso_U_12
Br1 0.01412(6) 0.02513(7) 0.02788(7) 0.00074(5) -0.00099(5) -0.00322(4)
O1 0.0233(5) 0.0376(6) 0.0334(6) -0.0032(5) 0.0071(4) -0.0084(4)
N1 0.0142(4) 0.0123(4) 0.0091(4) 0.0006(3) 0.0035(3) 0.0002(3)
N2 0.0131(4) 0.0117(4) 0.0096(4) -0.0002(3) 0.0035(3) -0.0009(3)
C1 0.0109(4) 0.0131(5) 0.0088(4) 0.0005(4) 0.0036(4) 0.0001(3)
C2 0.0179(5) 0.0122(5) 0.0149(5) 0.0012(4) 0.0056(4) -0.0001(4)
C3 0.0178(5) 0.0115(5) 0.0143(5) -0.0003(4) 0.0058(4) -0.0016(4)
C4 0.0153(5) 0.0138(5) 0.0080(4) 0.0009(4) 0.0029(4) 0.0003(4)
C5 0.0145(5) 0.0153(5) 0.0127(5) 0.0028(4) 0.0032(4) 0.0002(4)
C6 0.0192(5) 0.0212(6) 0.0131(5) 0.0012(4) 0.0001(4) -0.0019(4)
C7 0.0285(6) 0.0239(6) 0.0105(5) -0.0019(4) 0.0035(5) -0.0016(5)
C8 0.0256(6) 0.0238(6) 0.0141(5) -0.0002(4) 0.0091(5) 0.0027(5)
C9 0.0168(5) 0.0170(5) 0.0128(5) 0.0022(4) 0.0056(4) 0.0022(4)
C10 0.0147(5) 0.0208(5) 0.0170(5) 0.0057(4) 0.0059(4) 0.0038(4)
C11 0.0163(6) 0.0378(8) 0.0309(7) 0.0056(6) 0.0064(5) -0.0025(5)
C12 0.0311(7) 0.0261(6) 0.0282(7) 0.0114(5) 0.0149(6) 0.0131(5)
C13 0.0157(5) 0.0262(6) 0.0158(5) 0.0029(4) 0.0061(4) 0.0037(4)
C14 0.0257(7) 0.0314(8) 0.0541(10) 0.0078(7) 0.0112(7) 0.0115(6)
C15 0.0203(6) 0.0356(8) 0.0300(7) 0.0081(6) 0.0063(5) -0.0031(5)
C16 0.0139(5) 0.0127(4) 0.0078(4) -0.0009(4) 0.0019(4) -0.0004(4)
C17 0.0136(5) 0.0166(5) 0.0119(5) -0.0028(4) 0.0029(4) -0.0006(4)
C18 0.0151(5) 0.0196(5) 0.0141(5) -0.0010(4) -0.0002(4) 0.0011(4)
C19 0.0217(6) 0.0178(5) 0.0120(5) 0.0014(4) 0.0012(4) 0.0009(4)
C20 0.0201(5) 0.0178(5) 0.0116(5) 0.0014(4) 0.0057(4) -0.0009(4)
C21 0.0146(5) 0.0122(5) 0.0107(5) -0.0010(4) 0.0037(4) -0.0007(4)
C22 0.0136(5) 0.0274(6) 0.0147(5) -0.0032(4) 0.0047(4) -0.0021(4)
C23 0.0196(6) 0.0326(7) 0.0359(8) -0.0080(6) 0.0130(6) -0.0001(5)
C24 0.0250(6) 0.0264(6) 0.0222(6) -0.0019(5) 0.0100(5) -0.0070(5)
C25 0.0136(5) 0.0172(5) 0.0134(5) 0.0003(4) 0.0047(4) -0.0003(4)
C26 0.0218(6) 0.0227(6) 0.0259(6) -0.0004(5) 0.0081(5) -0.0074(5)
C27 0.0201(6) 0.0288(6) 0.0208(6) -0.0041(5) 0.0081(5) 0.0040(5)
C28 0.0136(5) 0.0120(4) 0.0090(4) -0.0005(4) 0.0043(4) -0.0005(4)
C29 0.0126(5) 0.0142(5) 0.0128(5) -0.0010(4) 0.0033(4) -0.0007(4)
C30 0.0136(5) 0.0143(5) 0.0133(5) 0.0005(4) 0.0038(4) 0.0008(4)
C31 0.0144(5) 0.0127(5) 0.0111(5) -0.0012(4) 0.0059(4) -0.0010(4)
C32 0.0135(5) 0.0154(5) 0.0144(5) -0.0006(4) 0.0026(4) -0.0018(4)
C33 0.0134(5) 0.0150(5) 0.0144(5) 0.0010(4) 0.0020(4) 0.0000(4)
C34 0.0173(5) 0.0133(5) 0.0118(5) -0.0010(4) 0.0057(4) -0.0015(4)
C35 0.0187(5) 0.0156(5) 0.0161(5) -0.0001(4) 0.0061(4) -0.0004(4)
C36 0.0252(6) 0.0159(5) 0.0187(6) 0.0009(4) 0.0095(5) 0.0027(4)
C37 0.0315(7) 0.0136(5) 0.0238(6) -0.0019(4) 0.0139(5) -0.0028(5)
C38 0.0245(6) 0.0171(5) 0.0260(6) -0.0042(5) 0.0125(5) -0.0063(4)
C39 0.0186(5) 0.0161(5) 0.0193(5) -0.0023(4) 0.0088(4) -0.0024(4)
C40 0.0299(8) 0.0348(8) 0.0635(12) -0.0062(8) 0.0168(8) -0.0018(6)

loop_
_atom_type_symbol
_atom_type_description
_atom_type_scat_dispersion_real
_atom_type_scat_dispersion_imag
_atom_type_scat_source
C C 0.0033 0.0016 'International Tables Vol C Tables 4.2.6.8 and 6.1.1.4'
H H 0.0000 0.0000 'International Tables Vol C Tables 4.2.6.8 and 6.1.1.4'
Br Br -0.2901 2.4595 'International Tables Vol C Tables 4.2.6.8 and 6.1.1.4'
N N 0.0061 0.0033 'International Tables Vol C Tables 4.2.6.8 and 6.1.1.4'
O O 0.0106 0.0060 'International Tables Vol C Tables 4.2.6.8 and 6.1.1.4'

loop_
_exptl_crystal_face_index_h
_exptl_crystal_face_index_k
_exptl_crystal_face_index_l
_exptl_crystal_face_perp_dist
0 1 0 0.0946
-3 -5 0 0.1018
0 -5 1 0.0997
0 1 5 0.1530
-2 -1 -5 0.2089
4 0 -5 0.1250
5 1 3 0.0954
-5 0 2 0.0731

loop_
_geom_angle_atom_site_label_1
_geom_angle_atom_site_label_2
_geom_angle_atom_site_label_3
_geom_angle
C40 O1 H1 109.5
C1 N1 C2 109.30(9)
C1 N1 C4 126.01(9)
C2 N1 C4 123.41(9)
C1 N2 C3 109.14(9)
C1 N2 C16 126.20(9)
C3 N2 C16 124.66(9)
N1 C1 C28 126.85(10)
N2 C1 N1 107.19(9)
N2 C1 C28 125.96(10)
N1 C2 H2 126.4
C3 C2 N1 107.11(10)
C3 C2 H2 126.4
N2 C3 H3 126.4
C2 C3 N2 107.25(10)
C2 C3 H3 126.4
C5 C4 N1 119.45(10)
C9 C4 N1 116.90(10)
C9 C4 C5 123.59(10)
C4 C5 C10 122.96(10)
C6 C5 C4 116.91(11)
C6 C5 C10 120.04(11)
C5 C6 H6 119.4
C7 C6 C5 121.16(11)
C7 C6 H6 119.4
C6 C7 H7 119.9
C8 C7 C6 120.13(11)
C8 C7 H7 119.9
C7 C8 H8 119.3
C7 C8 C9 121.37(12)
C9 C8 H8 119.3
C4 C9 C13 123.64(11)
C8 C9 C4 116.81(11)
C8 C9 C13 119.50(11)
C5 C10 H10 108.2
C5 C10 C11 112.58(11)
C5 C10 C12 109.74(10)
C11 C10 H10 108.2
C12 C10 H10 108.2
C12 C10 C11 109.91(11)
C10 C11 H11A 109.5
C10 C11 H11B 109.5
C10 C11 H11C 109.5
H11A C11 H11B 109.5
H11A C11 H11C 109.5
H11B C11 H11C 109.5
C10 C12 H12A 109.5
C10 C12 H12B 109.5
C10 C12 H12C 109.5
H12A C12 H12B 109.5
H12A C12 H12C 109.5
H12B C12 H12C 109.5
C9 C13 H13 107.8
C9 C13 C14 111.68(12)
C9 C13 C15 110.38(10)
C14 C13 H13 107.8
C14 C13 C15 111.13(12)
C15 C13 H13 107.8
C13 C14 H14A 109.5
C13 C14 H14B 109.5
C13 C14 H14C 109.5
H14A C14 H14B 109.5
H14A C14 H14C 109.5
H14B C14 H14C 109.5
C13 C15 H15A 109.5
C13 C15 H15B 109.5
C13 C15 H15C 109.5
H15A C15 H15B 109.5
H15A C15 H15C 109.5
H15B C15 H15C 109.5
C17 C16 N2 117.83(10)
C21 C16 N2 118.56(10)
C21 C16 C17 123.61(10)
C16 C17 C22 123.94(10)
C18 C17 C16 117.12(11)
C18 C17 C22 118.88(10)
C17 C18 H18 119.6
C19 C18 C17 120.88(11)
C19 C18 H18 119.6
C18 C19 H19 119.8
C18 C19 C20 120.45(11)
C20 C19 H19 119.8
C19 C20 H20 119.4
C19 C20 C21 121.28(11)
C21 C20 H20 119.4
C16 C21 C25 124.68(10)
C20 C21 C16 116.65(10)
C20 C21 C25 118.67(10)
C17 C22 H22 108.6
C17 C22 C23 112.15(11)
C17 C22 C24 109.19(10)
C23 C22 H22 108.6
C23 C22 C24 109.72(11)
C24 C22 H22 108.6
C22 C23 H23A 109.5
C22 C23 H23B 109.5
C22 C23 H23C 109.5
H23A C23 H23B 109.5
H23A C23 H23C 109.5
H23B C23 H23C 109.5
C22 C24 H24A 109.5
C22 C24 H24B 109.5
C22 C24 H24C 109.5
H24A C24 H24B 109.5
H24A C24 H24C 109.5
H24B C24 H24C 109.5
C21 C25 H25 108.1
C21 C25 C26 110.88(10)
C21 C25 C27 111.05(10)
C26 C25 H25 108.1
C26 C25 C27 110.49(10)
C27 C25 H25 108.1
C25 C26 H26A 109.5
C25 C26 H26B 109.5
C25 C26 H26C 109.5
H26A C26 H26B 109.5
H26A C26 H26C 109.5
H26B C26 H26C 109.5
C25 C27 H27A 109.5
C25 C27 H27B 109.5
C25 C27 H27C 109.5
H27A C27 H27B 109.5
H27A C27 H27C 109.5
H27B C27 H27C 109.5
C29 C28 C1 120.54(10)
C33 C28 C1 120.45(10)
C33 C28 C29 119.00(10)
C28 C29 H29 119.8
C30 C29 C28 120.42(10)
C30 C29 H29 119.8
C29 C30 H30 119.5
C29 C30 C31 121.01(10)
C31 C30 H30 119.5
C30 C31 C32 118.12(10)
C30 C31 C34 121.03(10)
C32 C31 C34 120.84(10)
C31 C32 H32 119.5
C33 C32 C31 121.03(10)
C33 C32 H32 119.5
C28 C33 H33 119.8
C32 C33 C28 120.42(10)
C32 C33 H33 119.8
C35 C34 C31 120.62(10)
C35 C34 C39 118.61(11)
C39 C34 C31 120.76(10)
C34 C35 H35 119.8
C36 C35 C34 120.38(11)
C36 C35 H35 119.8
C35 C36 H36 119.8
C37 C36 C35 120.43(12)
C37 C36 H36 119.8
C36 C37 H37 120.3
C36 C37 C38 119.49(12)
C38 C37 H37 120.3
C37 C38 H38 119.7
C39 C38 C37 120.65(12)
C39 C38 H38 119.7
C34 C39 H39 119.8
C38 C39 C34 120.42(12)
C38 C39 H39 119.8
O1 C40 H40A 109.5
O1 C40 H40B 109.5
O1 C40 H40C 109.5
H40A C40 H40B 109.5
H40A C40 H40C 109.5
H40B C40 H40C 109.5

loop_
_geom_bond_atom_site_label_1
_geom_bond_atom_site_label_2
_geom_bond_distance
O1 H1 0.8400
O1 C40 1.413(2)
N1 C1 1.3517(14)
N1 C2 1.3851(14)
N1 C4 1.4542(14)
N2 C1 1.3492(14)
N2 C3 1.3883(14)
N2 C16 1.4554(14)
C1 C28 1.4645(15)
C2 H2 0.9500
C2 C3 1.3545(16)
C3 H3 0.9500
C4 C5 1.4006(16)
C4 C9 1.3999(16)
C5 C6 1.3979(16)
C5 C10 1.5172(17)
C6 H6 0.9500
C6 C7 1.3875(19)
C7 H7 0.9500
C7 C8 1.3853(19)
C8 H8 0.9500
C8 C9 1.3967(17)
C9 C13 1.5179(17)
C10 H10 1.0000
C10 C11 1.5349(19)
C10 C12 1.5334(18)
C11 H11A 0.9800
C11 H11B 0.9800
C11 H11C 0.9800
C12 H12A 0.9800
C12 H12B 0.9800
C12 H12C 0.9800
C13 H13 1.0000
C13 C14 1.525(2)
C13 C15 1.5336(19)
C14 H14A 0.9800
C14 H14B 0.9800
C14 H14C 0.9800
C15 H15A 0.9800
C15 H15B 0.9800
C15 H15C 0.9800
C16 C17 1.4021(15)
C16 C21 1.4010(16)
C17 C18 1.3964(16)
C17 C22 1.5211(17)
C18 H18 0.9500
C18 C19 1.3854(18)
C19 H19 0.9500
C19 C20 1.3871(17)
C20 H20 0.9500
C20 C21 1.3979(15)
C21 C25 1.5196(16)
C22 H22 1.0000
C22 C23 1.5360(19)
C22 C24 1.5364(18)
C23 H23A 0.9800
C23 H23B 0.9800
C23 H23C 0.9800
C24 H24A 0.9800
C24 H24B 0.9800
C24 H24C 0.9800
C25 H25 1.0000
C25 C26 1.5313(17)
C25 C27 1.5350(17)
C26 H26A 0.9800
C26 H26B 0.9800
C26 H26C 0.9800
C27 H27A 0.9800
C27 H27B 0.9800
C27 H27C 0.9800
C28 C29 1.3984(15)
C28 C33 1.3982(15)
C29 H29 0.9500
C29 C30 1.3895(15)
C30 H30 0.9500
C30 C31 1.4023(15)
C31 C32 1.4024(15)
C31 C34 1.4859(15)
C32 H32 0.9500
C32 C33 1.3893(16)
C33 H33 0.9500
C34 C35 1.4020(16)
C34 C39 1.4028(16)
C35 H35 0.9500
C35 C36 1.3941(16)
C36 H36 0.9500
C36 C37 1.3873(19)
C37 H37 0.9500
C37 C38 1.3887(19)
C38 H38 0.9500
C38 C39 1.3875(17)
C39 H39 0.9500
C40 H40A 0.9800
C40 H40B 0.9800
C40 H40C 0.9800

loop_
_geom_torsion_atom_site_label_1
_geom_torsion_atom_site_label_2
_geom_torsion_atom_site_label_3
_geom_torsion_atom_site_label_4
_geom_torsion
N1 C1 C28 C29 -134.54(12)
N1 C1 C28 C33 46.49(17)
N1 C2 C3 N2 -0.18(13)
N1 C4 C5 C6 -178.13(10)
N1 C4 C5 C10 -1.46(16)
N1 C4 C9 C8 179.01(10)
N1 C4 C9 C13 1.38(16)
N2 C1 C28 C29 44.96(16)
N2 C1 C28 C33 -134.02(12)
N2 C16 C17 C18 -179.87(10)
N2 C16 C17 C22 -2.55(16)
N2 C16 C21 C20 179.88(10)
N2 C16 C21 C25 0.24(16)
C1 N1 C2 C3 0.87(13)
C1 N1 C4 C5 -100.70(13)
C1 N1 C4 C9 82.04(14)
C1 N2 C3 C2 -0.58(13)
C1 N2 C16 C17 -104.63(13)
C1 N2 C16 C21 76.31(14)
C1 C28 C29 C30 -178.54(10)
C1 C28 C33 C32 178.23(11)
C2 N1 C1 N2 -1.23(12)
C2 N1 C1 C28 178.35(11)
C2 N1 C4 C5 93.61(13)
C2 N1 C4 C9 -83.65(14)
C3 N2 C1 N1 1.11(12)
C3 N2 C1 C28 -178.47(10)
C3 N2 C16 C17 76.16(14)
C3 N2 C16 C21 -102.90(13)
C4 N1 C1 N2 -168.60(10)
C4 N1 C1 C28 10.97(18)
C4 N1 C2 C3 168.65(10)
C4 C5 C6 C7 -0.18(18)
C4 C5 C10 C11 138.52(12)
C4 C5 C10 C12 -98.73(13)
C4 C9 C13 C14 -122.36(14)
C4 C9 C13 C15 113.48(13)
C5 C4 C9 C8 1.88(17)
C5 C4 C9 C13 -175.76(11)
C5 C6 C7 C8 0.5(2)
C6 C5 C10 C11 -44.91(15)
C6 C5 C10 C12 77.84(14)
C6 C7 C8 C9 0.3(2)
C7 C8 C9 C4 -1.49(18)
C7 C8 C9 C13 176.25(12)
C8 C9 C13 C14 60.07(16)
C8 C9 C13 C15 -64.09(15)
C9 C4 C5 C6 -1.06(17)
C9 C4 C5 C10 175.61(11)
C10 C5 C6 C7 -176.95(11)
C16 N2 C1 N1 -178.20(10)
C16 N2 C1 C28 2.22(18)
C16 N2 C3 C2 178.74(10)
C16 C17 C18 C19 0.35(17)
C16 C17 C22 C23 128.12(12)
C16 C17 C22 C24 -110.05(13)
C16 C21 C25 C26 -117.33(12)
C16 C21 C25 C27 119.42(12)
C17 C16 C21 C20 0.88(16)
C17 C16 C21 C25 -178.77(10)
C17 C18 C19 C20 0.07(19)
C18 C17 C22 C23 -54.61(15)
C18 C17 C22 C24 67.22(14)
C18 C19 C20 C21 -0.04(18)
C19 C20 C21 C16 -0.41(17)
C19 C20 C21 C25 179.26(11)
C20 C21 C25 C26 63.03(14)
C20 C21 C25 C27 -60.22(14)
C21 C16 C17 C18 -0.85(17)
C21 C16 C17 C22 176.46(11)
C22 C17 C18 C19 -177.10(11)
C28 C29 C30 C31 0.18(17)
C29 C28 C33 C32 -0.76(17)
C29 C30 C31 C32 -0.49(17)
C29 C30 C31 C34 -179.34(11)
C30 C31 C32 C33 0.17(17)
C30 C31 C34 C35 22.44(17)
C30 C31 C34 C39 -158.07(11)
C31 C32 C33 C28 0.45(18)
C31 C34 C35 C36 178.39(11)
C31 C34 C39 C38 -178.19(11)
C32 C31 C34 C35 -156.38(11)
C32 C31 C34 C39 23.11(17)
C33 C28 C29 C30 0.45(17)
C34 C31 C32 C33 179.02(11)
C34 C35 C36 C37 -0.12(19)
C35 C34 C39 C38 1.32(18)
C35 C36 C37 C38 1.17(19)
C36 C37 C38 C39 -1.0(2)
C37 C38 C39 C34 -0.3(2)
C39 C34 C35 C36 -1.11(17)

loop_
_exptl_oxdiff_crystal_face_indexfrac_h
_exptl_oxdiff_crystal_face_indexfrac_k
_exptl_oxdiff_crystal_face_indexfrac_l
_exptl_oxdiff_crystal_face_x
_exptl_oxdiff_crystal_face_y
_exptl_oxdiff_crystal_face_z
-0.0003 0.9988 0.0000 -0.0013 -0.0333 0.0019
-2.9966 -4.9892 0.0022 0.1895 0.1644 0.0754
0.0017 -4.9936 0.9993 -0.0259 0.1698 0.0244
0.0000 1.0013 4.9971 -0.1622 -0.0176 0.1717
-1.9988 -0.9980 -4.9956 0.2844 0.0161 -0.1151
3.9973 -0.0090 -5.0002 -0.0834 -0.0126 -0.2831
4.9969 0.9921 2.9944 -0.4033 -0.0201 -0.0378
-4.9969 0.0092 2.0027 0.2411 0.0025 0.2095
